data_4073554
loop_
_publ_author_name
'Temple, Claire N.'
'Gambarotta, Sandro'
'Korobkov, Ilia'
'Duchateau, Robbert'

_publ_section_title
;
 New Insight into the Role of the Metal Oxidation State in Controlling the
 Selectivity of the Cr-(SNS) Ethylene Trimerization Catalyst
;
_journal_issue 18
_journal_name_full Organometallics
_journal_page_first 4598
_journal_paper_doi 10.1021/om700452u
_journal_volume 26
_journal_year 2007
_chemical_formula_sum 'C28 H43 Al Cl3 Cr N S2'
_chemical_formula_weight 643.08
_chemical_name_systematic
;

 ?

;
_space_group_IT_number 2
_symmetry_cell_setting triclinic
_symmetry_space_group_name_Hall '-P 1'
_symmetry_space_group_name_H-M 'P -1'
_atom_sites_solution_hydrogens geom
_atom_sites_solution_primary direct
_atom_sites_solution_secondary difmap
_audit_creation_method SHELXL-97
_cell_angle_alpha 86.87(3)
_cell_angle_beta 74.34(3)
_cell_angle_gamma 75.86(3)
_cell_formula_units_Z 2
_cell_length_a 10.91(2)
_cell_length_b 11.81(2)
_cell_length_c 14.52(3)
_cell_measurement_reflns_used 956
_cell_measurement_temperature 200(2)
_cell_measurement_theta_max 24.51
_cell_measurement_theta_min 2.29
_cell_volume 1747(6)
_computing_cell_refinement 'SMART, Bruker (2000)'
_computing_data_collection 'SMART, Bruker (2000)'
_computing_data_reduction 'XPREP, Bruker (2000)'
_computing_molecular_graphics 'SHELXTL, Bruker (2000)'
_computing_publication_material 'SHELXTL, Bruker (2000)'
_computing_structure_refinement 'SHELXL-97 (Sheldrick, 1997)'
_computing_structure_solution 'SHELXS-97 (Sheldrick, 1990)'
_diffrn_ambient_temperature 200(2)
_diffrn_measured_fraction_theta_full 0.950
_diffrn_measured_fraction_theta_max 0.950
_diffrn_measurement_device_type 'CCD area detector'
_diffrn_measurement_method 'phi and omega scans'
_diffrn_radiation_monochromator graphite
_diffrn_radiation_source 'fine-focus sealed tube'
_diffrn_radiation_type MoK\a
_diffrn_radiation_wavelength 0.71073
_diffrn_reflns_av_R_equivalents 0.0707
_diffrn_reflns_av_sigmaI/netI 0.1015
_diffrn_reflns_limit_h_max 11
_diffrn_reflns_limit_h_min -11
_diffrn_reflns_limit_k_max 12
_diffrn_reflns_limit_k_min -12
_diffrn_reflns_limit_l_max 12
_diffrn_reflns_limit_l_min -14
_diffrn_reflns_number 7819
_diffrn_reflns_theta_full 21.49
_diffrn_reflns_theta_max 21.49
_diffrn_reflns_theta_min 1.46
_diffrn_standards_decay_% <1
_exptl_absorpt_coefficient_mu 0.718
_exptl_absorpt_correction_T_max 0.9316
_exptl_absorpt_correction_T_min 0.7621
_exptl_absorpt_correction_type multi-scan
_exptl_absorpt_process_details 'SADABS, Bruker (2000)'
_exptl_crystal_colour green
_exptl_crystal_density_diffrn 1.222
_exptl_crystal_density_meas ?
_exptl_crystal_density_method 'not measured'
_exptl_crystal_description block
_exptl_crystal_F_000 676
_exptl_crystal_size_max 0.40
_exptl_crystal_size_mid 0.20
_exptl_crystal_size_min 0.10
_refine_diff_density_max 0.499
_refine_diff_density_min -0.418
_refine_diff_density_rms 0.091
_refine_ls_extinction_method none
_refine_ls_goodness_of_fit_ref 1.053
_refine_ls_hydrogen_treatment constr
_refine_ls_matrix_type full
_refine_ls_number_parameters 325
_refine_ls_number_reflns 3802
_refine_ls_number_restraints 0
_refine_ls_restrained_S_all 1.053
_refine_ls_R_factor_all 0.1101
_refine_ls_R_factor_gt 0.0664
_refine_ls_shift/su_max 0.001
_refine_ls_shift/su_mean 0.001
_refine_ls_structure_factor_coef Fsqd
_refine_ls_weighting_details 'calc w=1/[\s^2^(Fo^2^)+(0.0764P)^2^]'
_refine_ls_weighting_scheme calc
_refine_ls_wR_factor_gt 0.1517
_refine_ls_wR_factor_ref 0.1733
_reflns_number_gt 2320
_reflns_number_total 3802
_reflns_threshold_expression >2sigma(I)
_cod_data_source_file om700452u-file003.cif
_cod_data_source_block sg3515
_cod_depositor_comments
;
The following automatic conversions were performed:

'_symmetry_cell_setting' value 'Triclinic' changed to 'triclinic'
according to /home/saulius/struct/CIF-dictionaries/cif_core.dic
dictionary named 'cif_core.dic' version 2.4.1 from 2010-06-29.

Automatic conversion script
Id: cif_fix_values 1715 2011-07-08 13:25:40Z adriana 

The following automatic conversions were performed:

'_exptl_crystal_density_meas' value 'n/a' was changed to '?' - the
value is perceived as not measured.

Automatic conversion script
Id: cif_fix_values 3008 2015-01-20 13:52:24Z robertas 
;
_cod_original_sg_symbol_H-M P-1
_cod_database_code 4073554

loop_
_symmetry_equiv_pos_as_xyz
'x, y, z'
'-x, -y, -z'

loop_
_atom_site_label
_atom_site_type_symbol
_atom_site_fract_x
_atom_site_fract_y
_atom_site_fract_z
_atom_site_U_iso_or_equiv
_atom_site_adp_type
_atom_site_occupancy
_atom_site_symmetry_multiplicity
_atom_site_calc_flag
_atom_site_refinement_flags
Cr1 Cr 0.12583(10) 0.87499(9) 0.42859(8) 0.0392(4) Uani 1 1 d .
Cl1 Cl 0.12548(16) 1.07559(14) 0.44294(13) 0.0434(5) Uani 1 1 d .
N1 N 0.1187(5) 0.6973(5) 0.4151(4) 0.0351(14) Uani 1 1 d .
S1 S 0.22078(17) 0.78241(16) 0.56303(14) 0.0432(6) Uani 1 1 d .
S2 S 0.01454(17) 0.89984(15) 0.29354(14) 0.0446(6) Uani 1 1 d .
C1 C 0.2899(6) 0.6391(5) 0.5007(5) 0.0418(19) Uani 1 1 d .
H1A H 0.3737 0.6410 0.4531 0.050 Uiso 1 1 calc R
H1B H 0.3088 0.5780 0.5477 0.050 Uiso 1 1 calc R
C2 C 0.1978(6) 0.6084(6) 0.4508(5) 0.0380(18) Uani 1 1 d .
C3 C 0.1981(7) 0.4905(6) 0.4378(5) 0.049(2) Uani 1 1 d .
H3A H 0.2522 0.4296 0.4646 0.059 Uiso 1 1 calc R
C4 C 0.1193(7) 0.4643(6) 0.3859(6) 0.051(2) Uani 1 1 d .
H4A H 0.1213 0.3852 0.3748 0.061 Uiso 1 1 calc R
C5 C 0.0364(7) 0.5551(6) 0.3497(5) 0.044(2) Uani 1 1 d .
H5A H -0.0193 0.5384 0.3148 0.053 Uiso 1 1 calc R
C6 C 0.0369(6) 0.6697(6) 0.3655(5) 0.0403(19) Uani 1 1 d .
C7 C -0.0556(7) 0.7742(6) 0.3329(5) 0.047(2) Uani 1 1 d .
H7A H -0.1350 0.7994 0.3865 0.056 Uiso 1 1 calc R
H7B H -0.0833 0.7483 0.2797 0.056 Uiso 1 1 calc R
C8 C 0.3724(6) 0.8204(5) 0.5744(5) 0.0399(19) Uani 1 1 d .
H8A H 0.4330 0.8220 0.5093 0.048 Uiso 1 1 calc R
C9 C 0.4422(7) 0.7298(6) 0.6356(6) 0.053(2) Uani 1 1 d .
H9A H 0.4751 0.6534 0.6018 0.063 Uiso 1 1 calc R
H9B H 0.3793 0.7202 0.6972 0.063 Uiso 1 1 calc R
C10 C 0.5577(7) 0.7697(6) 0.6546(6) 0.055(2) Uani 1 1 d .
H10A H 0.5978 0.7130 0.6972 0.067 Uiso 1 1 calc R
H10B H 0.6252 0.7700 0.5933 0.067 Uiso 1 1 calc R
C11 C 0.5150(7) 0.8928(6) 0.7010(6) 0.052(2) Uani 1 1 d .
H11A H 0.4543 0.8913 0.7653 0.063 Uiso 1 1 calc R
H11B H 0.5928 0.9165 0.7086 0.063 Uiso 1 1 calc R
C12 C 0.4480(7) 0.9801(6) 0.6397(6) 0.046(2) Uani 1 1 d .
H12A H 0.5120 0.9877 0.5781 0.055 Uiso 1 1 calc R
H12B H 0.4167 1.0574 0.6722 0.055 Uiso 1 1 calc R
C13 C 0.3308(7) 0.9437(6) 0.6200(6) 0.054(2) Uani 1 1 d .
H13A H 0.2621 0.9450 0.6808 0.065 Uiso 1 1 calc R
H13B H 0.2931 1.0007 0.5764 0.065 Uiso 1 1 calc R
C14 C 0.1380(7) 0.8482(7) 0.1795(5) 0.050(2) Uani 1 1 d .
H14A H 0.2087 0.7835 0.1937 0.060 Uiso 1 1 calc R
C15 C 0.0797(9) 0.8029(9) 0.1088(6) 0.081(3) Uani 1 1 d .
H15A H 0.0057 0.8644 0.0973 0.097 Uiso 1 1 calc R
H15B H 0.0455 0.7346 0.1361 0.097 Uiso 1 1 calc R
C16 C 0.1855(12) 0.7673(12) 0.0127(7) 0.117(4) Uani 1 1 d .
H16A H 0.1458 0.7410 -0.0335 0.141 Uiso 1 1 calc R
H16B H 0.2563 0.7017 0.0233 0.141 Uiso 1 1 calc R
C17 C 0.2419(14) 0.8702(14) -0.0275(8) 0.137(5) Uani 1 1 d .
H17A H 0.3104 0.8459 -0.0880 0.164 Uiso 1 1 calc R
H17B H 0.1718 0.9331 -0.0425 0.164 Uiso 1 1 calc R
C18 C 0.3024(11) 0.9187(10) 0.0426(8) 0.109(4) Uani 1 1 d .
H18A H 0.3787 0.8591 0.0529 0.131 Uiso 1 1 calc R
H18B H 0.3329 0.9887 0.0152 0.131 Uiso 1 1 calc R
C19 C 0.1976(9) 0.9509(8) 0.1386(7) 0.077(3) Uani 1 1 d .
H19A H 0.2379 0.9756 0.1851 0.092 Uiso 1 1 calc R
H19B H 0.1272 1.0175 0.1290 0.092 Uiso 1 1 calc R
Al1 Al 0.5759(2) 0.69051(19) 0.23752(17) 0.0495(7) Uani 1 1 d .
Cl2 Cl 0.38306(17) 0.82073(17) 0.30402(15) 0.0568(6) Uani 1 1 d .
Cl3 Cl 0.6580(2) 0.6419(2) 0.3612(2) 0.0927(9) Uani 1 1 d .
C20 C 0.5256(10) 0.5538(8) 0.1955(7) 0.092(3) Uani 1 1 d .
H20A H 0.6049 0.4944 0.1660 0.137 Uiso 1 1 calc R
H20B H 0.4745 0.5794 0.1488 0.137 Uiso 1 1 calc R
H20C H 0.4726 0.5207 0.2510 0.137 Uiso 1 1 calc R
C21 C 0.6859(8) 0.7779(7) 0.1443(6) 0.069(3) Uani 1 1 d .
H21A H 0.7701 0.7250 0.1139 0.103 Uiso 1 1 calc R
H21B H 0.7010 0.8412 0.1775 0.103 Uiso 1 1 calc R
H21C H 0.6410 0.8109 0.0954 0.103 Uiso 1 1 calc R
C22 C 0.2124(12) 0.3566(11) 0.1215(8) 0.084(3) Uani 1 1 d .
C23 C 0.1687(11) 0.2725(9) 0.1830(8) 0.079(3) Uani 1 1 d .
H23A H 0.2307 0.2114 0.2025 0.095 Uiso 1 1 calc R
C24 C 0.0404(11) 0.2756(9) 0.2155(7) 0.079(3) Uani 1 1 d .
H24A H 0.0165 0.2135 0.2552 0.094 Uiso 1 1 calc R
C25 C -0.0558(11) 0.3592(12) 0.1963(8) 0.087(3) Uani 1 1 d .
H25A H -0.1453 0.3594 0.2237 0.105 Uiso 1 1 calc R
C26 C -0.0183(16) 0.4482(11) 0.1327(10) 0.105(5) Uani 1 1 d .
H26A H -0.0835 0.5084 0.1156 0.126 Uiso 1 1 calc R
C27 C 0.1170(17) 0.4475(10) 0.0946(7) 0.097(4) Uani 1 1 d .
H27A H 0.1426 0.5066 0.0520 0.117 Uiso 1 1 calc R
C28 C 0.3592(12) 0.3482(13) 0.0854(8) 0.131(5) Uani 1 1 d .
H28A H 0.3742 0.4131 0.0423 0.196 Uiso 1 1 calc R
H28B H 0.4025 0.2740 0.0508 0.196 Uiso 1 1 calc R
H28C H 0.3952 0.3520 0.1398 0.196 Uiso 1 1 calc R

loop_
_atom_site_aniso_label
_atom_site_aniso_U_11
_atom_site_aniso_U_22
_atom_site_aniso_U_33
_atom_site_aniso_U_23
_atom_site_aniso_U_13
_atom_site_aniso_U_12
Cr1 0.0329(7) 0.0350(7) 0.0475(8) -0.0049(6) -0.0141(6) 0.0007(5)
Cl1 0.0335(10) 0.0378(10) 0.0546(13) -0.0071(9) -0.0089(9) -0.0019(8)
N1 0.023(3) 0.038(3) 0.040(4) -0.001(3) -0.008(3) -0.002(3)
S1 0.0333(10) 0.0457(11) 0.0497(13) -0.0045(9) -0.0141(9) -0.0032(9)
S2 0.0346(10) 0.0407(11) 0.0545(14) -0.0036(9) -0.0145(9) 0.0023(9)
C1 0.035(4) 0.029(4) 0.063(5) 0.000(4) -0.021(4) -0.002(3)
C2 0.030(4) 0.042(4) 0.039(5) -0.006(4) -0.002(4) -0.009(4)
C3 0.052(5) 0.041(5) 0.049(5) -0.007(4) -0.011(4) -0.003(4)
C4 0.050(5) 0.039(5) 0.060(6) -0.015(4) -0.008(4) -0.011(4)
C5 0.032(4) 0.055(5) 0.045(5) -0.013(4) -0.006(4) -0.011(4)
C6 0.027(4) 0.048(5) 0.038(5) -0.002(4) -0.004(4) 0.002(4)
C7 0.039(4) 0.057(5) 0.047(5) -0.008(4) -0.014(4) -0.011(4)
C8 0.027(4) 0.039(4) 0.053(5) -0.001(4) -0.016(4) -0.001(3)
C9 0.048(5) 0.039(4) 0.076(6) 0.005(4) -0.032(4) -0.003(4)
C10 0.050(5) 0.049(5) 0.073(6) -0.004(4) -0.035(4) -0.001(4)
C11 0.042(4) 0.054(5) 0.062(6) -0.011(4) -0.019(4) -0.006(4)
C12 0.046(4) 0.033(4) 0.060(5) -0.004(4) -0.021(4) -0.005(4)
C13 0.043(5) 0.041(4) 0.076(6) -0.014(4) -0.029(4) 0.010(4)
C14 0.042(4) 0.051(5) 0.054(5) -0.006(4) -0.017(4) -0.001(4)
C15 0.092(7) 0.100(7) 0.051(6) -0.013(5) -0.020(6) -0.022(6)
C16 0.158(11) 0.162(12) 0.038(7) -0.009(7) 0.003(7) -0.078(10)
C17 0.138(11) 0.212(16) 0.049(8) 0.032(9) 0.002(8) -0.056(11)
C18 0.096(8) 0.124(10) 0.096(10) 0.017(8) 0.010(8) -0.047(7)
C19 0.072(6) 0.067(6) 0.082(7) 0.017(5) -0.014(6) -0.008(5)
Al1 0.0455(14) 0.0427(13) 0.0538(16) -0.0078(12) -0.0064(12) -0.0043(11)
Cl2 0.0332(11) 0.0628(13) 0.0687(15) 0.0011(11) -0.0124(10) -0.0021(9)
Cl3 0.0735(16) 0.0932(18) 0.107(2) 0.0085(16) -0.0321(15) -0.0036(14)
C20 0.107(8) 0.076(7) 0.100(8) -0.012(6) -0.030(7) -0.031(6)
C21 0.068(6) 0.069(6) 0.056(6) -0.013(5) -0.002(5) -0.006(5)
C22 0.108(9) 0.097(9) 0.060(7) -0.015(6) -0.018(7) -0.047(8)
C23 0.090(9) 0.079(7) 0.072(7) -0.017(6) -0.028(6) -0.014(6)
C24 0.080(8) 0.067(7) 0.086(8) -0.012(6) -0.008(6) -0.024(6)
C25 0.081(8) 0.096(8) 0.084(8) -0.020(7) -0.018(6) -0.017(7)
C26 0.140(12) 0.089(9) 0.081(9) -0.035(8) -0.066(9) 0.030(9)
C27 0.167(13) 0.071(8) 0.059(8) 0.001(6) -0.029(9) -0.040(9)
C28 0.119(10) 0.204(14) 0.092(9) -0.013(9) -0.023(8) -0.086(10)

loop_
_atom_type_symbol
_atom_type_description
_atom_type_scat_dispersion_real
_atom_type_scat_dispersion_imag
_atom_type_scat_source
C C 0.0033 0.0016 'International Tables Vol C Tables 4.2.6.8 and 6.1.1.4'
H H 0.0000 0.0000 'International Tables Vol C Tables 4.2.6.8 and 6.1.1.4'
N N 0.0061 0.0033 'International Tables Vol C Tables 4.2.6.8 and 6.1.1.4'
Al Al 0.0645 0.0514 'International Tables Vol C Tables 4.2.6.8 and 6.1.1.4'
S S 0.1246 0.1234 'International Tables Vol C Tables 4.2.6.8 and 6.1.1.4'
Cl Cl 0.1484 0.1585 'International Tables Vol C Tables 4.2.6.8 and 6.1.1.4'
Cr Cr 0.3209 0.6236 'International Tables Vol C Tables 4.2.6.8 and 6.1.1.4'

loop_
_geom_angle_atom_site_label_1
_geom_angle_atom_site_label_2
_geom_angle_atom_site_label_3
_geom_angle
N1 Cr1 Cl1 177.81(16)
N1 Cr1 S1 79.19(17)
Cl1 Cr1 S1 102.35(10)
N1 Cr1 S2 81.47(16)
Cl1 Cr1 S2 96.89(8)
S1 Cr1 S2 160.41(9)
C2 N1 C6 118.4(6)
C2 N1 Cr1 121.1(5)
C6 N1 Cr1 120.4(4)
C1 S1 C8 101.2(3)
C1 S1 Cr1 93.1(3)
C8 S1 Cr1 117.5(3)
C7 S2 C14 103.3(4)
C7 S2 Cr1 91.8(3)
C14 S2 Cr1 109.6(3)
C2 C1 S1 112.0(4)
N1 C2 C3 121.3(6)
N1 C2 C1 117.9(6)
C3 C2 C1 120.8(6)
C4 C3 C2 119.6(7)
C3 C4 C5 119.6(7)
C4 C5 C6 119.1(7)
C5 C6 N1 121.9(6)
C5 C6 C7 122.4(6)
N1 C6 C7 115.6(6)
C6 C7 S2 114.8(5)
C9 C8 C13 111.4(6)
C9 C8 S1 110.8(5)
C13 C8 S1 107.3(4)
C8 C9 C10 110.3(6)
C11 C10 C9 112.5(6)
C12 C11 C10 110.3(6)
C11 C12 C13 112.0(6)
C8 C13 C12 111.5(5)
C19 C14 C15 111.5(8)
C19 C14 S2 106.9(5)
C15 C14 S2 112.5(6)
C14 C15 C16 110.3(8)
C15 C16 C17 109.9(10)
C18 C17 C16 112.6(10)
C19 C18 C17 109.1(10)
C14 C19 C18 111.9(8)
C21 Al1 C20 120.8(4)
C21 Al1 Cl3 110.0(3)
C20 Al1 Cl3 109.8(3)
C21 Al1 Cl2 106.7(3)
C20 Al1 Cl2 105.6(3)
Cl3 Al1 Cl2 102.23(16)
C23 C22 C27 117.9(11)
C23 C22 C28 119.3(12)
C27 C22 C28 122.8(13)
C24 C23 C22 121.4(11)
C25 C24 C23 124.8(11)
C24 C25 C26 117.0(11)
C25 C26 C27 120.3(11)
C22 C27 C26 118.6(11)

loop_
_geom_bond_atom_site_label_1
_geom_bond_atom_site_label_2
_geom_bond_distance
Cr1 N1 2.140(7)
Cr1 Cl1 2.389(5)
Cr1 S1 2.527(4)
Cr1 S2 2.541(4)
N1 C2 1.362(8)
N1 C6 1.391(9)
S1 C1 1.852(7)
S1 C8 1.866(7)
S2 C7 1.828(8)
S2 C14 1.853(8)
C1 C2 1.505(9)
C2 C3 1.416(10)
C3 C4 1.381(10)
C4 C5 1.402(10)
C5 C6 1.388(10)
C6 C7 1.533(10)
C8 C9 1.541(10)
C8 C13 1.544(9)
C9 C10 1.542(10)
C10 C11 1.548(10)
C11 C12 1.508(10)
C12 C13 1.543(10)
C14 C19 1.531(11)
C14 C15 1.524(11)
C15 C16 1.554(12)
C16 C17 1.514(17)
C17 C18 1.553(16)
C18 C19 1.543(12)
Al1 C21 1.978(9)
Al1 C20 2.001(9)
Al1 Cl3 2.205(5)
Al1 Cl2 2.283(4)
C22 C23 1.383(14)
C22 C27 1.420(15)
C22 C28 1.525(15)
C23 C24 1.344(13)
C24 C25 1.333(14)
C25 C26 1.423(16)
C26 C27 1.428(17)

loop_
_geom_torsion_atom_site_label_1
_geom_torsion_atom_site_label_2
_geom_torsion_atom_site_label_3
_geom_torsion_atom_site_label_4
_geom_torsion
Cl1 Cr1 N1 C2 -157(4)
S1 Cr1 N1 C2 -22.1(5)
S2 Cr1 N1 C2 161.1(5)
Cl1 Cr1 N1 C6 26(5)
S1 Cr1 N1 C6 160.9(5)
S2 Cr1 N1 C6 -15.9(5)
N1 Cr1 S1 C1 29.7(3)
Cl1 Cr1 S1 C1 -151.9(2)
S2 Cr1 S1 C1 39.1(3)
N1 Cr1 S1 C8 134.0(3)
Cl1 Cr1 S1 C8 -47.6(2)
S2 Cr1 S1 C8 143.4(3)
N1 Cr1 S2 C7 27.1(3)
Cl1 Cr1 S2 C7 -151.5(2)
S1 Cr1 S2 C7 17.8(3)
N1 Cr1 S2 C14 -77.8(3)
Cl1 Cr1 S2 C14 103.7(3)
S1 Cr1 S2 C14 -87.1(4)
C8 S1 C1 C2 -159.1(5)
Cr1 S1 C1 C2 -40.3(5)
C6 N1 C2 C3 0.3(9)
Cr1 N1 C2 C3 -176.8(5)
C6 N1 C2 C1 177.4(6)
Cr1 N1 C2 C1 0.4(8)
S1 C1 C2 N1 32.2(8)
S1 C1 C2 C3 -150.6(6)
N1 C2 C3 C4 1.7(11)
C1 C2 C3 C4 -175.4(7)
C2 C3 C4 C5 -2.3(11)
C3 C4 C5 C6 1.0(11)
C4 C5 C6 N1 1.0(10)
C4 C5 C6 C7 -176.8(6)
C2 N1 C6 C5 -1.6(10)
Cr1 N1 C6 C5 175.5(5)
C2 N1 C6 C7 176.3(6)
Cr1 N1 C6 C7 -6.7(8)
C5 C6 C7 S2 -144.9(6)
N1 C6 C7 S2 37.2(7)
C14 S2 C7 C6 69.9(6)
Cr1 S2 C7 C6 -40.7(5)
C1 S1 C8 C9 -61.9(6)
Cr1 S1 C8 C9 -161.4(4)
C1 S1 C8 C13 176.3(5)
Cr1 S1 C8 C13 76.8(5)
C13 C8 C9 C10 -53.9(8)
S1 C8 C9 C10 -173.3(5)
C8 C9 C10 C11 55.3(9)
C9 C10 C11 C12 -56.2(9)
C10 C11 C12 C13 55.6(8)
C9 C8 C13 C12 54.3(9)
S1 C8 C13 C12 175.7(5)
C11 C12 C13 C8 -55.6(9)
C7 S2 C14 C19 177.3(5)
Cr1 S2 C14 C19 -85.9(5)
C7 S2 C14 C15 54.6(7)
Cr1 S2 C14 C15 151.4(6)
C19 C14 C15 C16 56.8(10)
S2 C14 C15 C16 176.9(7)
C14 C15 C16 C17 -57.1(12)
C15 C16 C17 C18 57.6(14)
C16 C17 C18 C19 -55.9(14)
C15 C14 C19 C18 -56.4(10)
S2 C14 C19 C18 -179.8(7)
C17 C18 C19 C14 54.3(12)
C27 C22 C23 C24 0.7(13)
C28 C22 C23 C24 -179.0(9)
C22 C23 C24 C25 -2.8(15)
C23 C24 C25 C26 3.2(15)
C24 C25 C26 C27 -1.7(15)
C23 C22 C27 C26 0.7(13)
C28 C22 C27 C26 -179.6(9)
C25 C26 C27 C22 -0.1(15)
